data_4338480
loop_
_publ_author_name
'Wei, Rong-Jia'
'Li, Bao'
'Tao, Jun'
'Huang, Rong-Bin'
'Zheng, Lan-Sun'
'Zheng, Zhiping'

_publ_section_title
;
 Making spin-crossover crystals by successive polymorphic transformations.
;
_journal_issue 4
_journal_name_full 'Inorganic chemistry'
_journal_page_first 1170
_journal_page_last 1172
_journal_paper_doi 10.1021/ic102231j
_journal_volume 50
_journal_year 2011
_chemical_formula_sum 'C20 H18 Fe N6 S2'
_chemical_formula_weight 462.37
_chemical_name_systematic
; 
 ? 
;
_space_group_IT_number 14
_symmetry_cell_setting monoclinic
_symmetry_space_group_name_Hall '-P 2ybc'
_symmetry_space_group_name_H-M 'P 1 21/c 1'
_atom_sites_solution_hydrogens geom
_atom_sites_solution_primary direct
_atom_sites_solution_secondary difmap
_audit_creation_method SHELXL-97
_cell_angle_alpha 90.00
_cell_angle_beta 101.091(2)
_cell_angle_gamma 90.00
_cell_formula_units_Z 8
_cell_length_a 21.3951(4)
_cell_length_b 11.6734(2)
_cell_length_c 16.9849(3)
_cell_measurement_temperature 120(2)
_cell_volume 4162.81(13)
_computing_cell_refinement 'CrysAlis RED, Oxford Diffraction Ltd.'
_computing_data_collection 'CrysAlis CCD, Oxford Diffraction Ltd.'
_computing_data_reduction 'CrysAlis RED, Oxford Diffraction Ltd.'
_computing_structure_refinement 'SHELXL-97 (Sheldrick, 1997)'
_computing_structure_solution 'SHELXS-97 (Sheldrick, 1990)'
_diffrn_ambient_temperature 120(2)
_diffrn_measured_fraction_theta_full 0.999
_diffrn_measured_fraction_theta_max 0.999
_diffrn_radiation_monochromator graphite
_diffrn_radiation_source 'fine-focus sealed tube'
_diffrn_radiation_type MoK\a
_diffrn_radiation_wavelength 0.71073
_diffrn_reflns_av_R_equivalents 0.0266
_diffrn_reflns_av_sigmaI/netI 0.0481
_diffrn_reflns_limit_h_max 22
_diffrn_reflns_limit_h_min -26
_diffrn_reflns_limit_k_max 14
_diffrn_reflns_limit_k_min -14
_diffrn_reflns_limit_l_max 20
_diffrn_reflns_limit_l_min -18
_diffrn_reflns_number 20658
_diffrn_reflns_theta_full 26.00
_diffrn_reflns_theta_max 26.00
_diffrn_reflns_theta_min 2.80
_exptl_absorpt_coefficient_mu 0.944
_exptl_absorpt_correction_T_max 0.8336
_exptl_absorpt_correction_T_min 0.7649
_exptl_absorpt_correction_type multi-scan
_exptl_absorpt_process_details
; 
 CrysAlis RED, Oxford Diffraction Ltd.,
Version 1.171.32.4 (release 27-04-2006 CrysAlis171 .NET)
(compiled Apr 27 2007,17:53:11)
Empirical absorption correction using spherical harmonics,
implemented in SCALE3 ABSPACK scaling algorithm. 
;
_exptl_crystal_colour red
_exptl_crystal_density_diffrn 1.476
_exptl_crystal_density_method 'not measured'
_exptl_crystal_description block
_exptl_crystal_F_000 1904
_exptl_crystal_size_max 0.30
_exptl_crystal_size_mid 0.20
_exptl_crystal_size_min 0.20
_refine_diff_density_max 0.463
_refine_diff_density_min -0.451
_refine_diff_density_rms 0.052
_refine_ls_extinction_method none
_refine_ls_goodness_of_fit_ref 0.928
_refine_ls_hydrogen_treatment constr
_refine_ls_matrix_type full
_refine_ls_number_parameters 523
_refine_ls_number_reflns 8184
_refine_ls_number_restraints 0
_refine_ls_restrained_S_all 0.928
_refine_ls_R_factor_all 0.0450
_refine_ls_R_factor_gt 0.0295
_refine_ls_shift/su_max 0.001
_refine_ls_shift/su_mean 0.000
_refine_ls_structure_factor_coef Fsqd
_refine_ls_weighting_details 'calc w=1/[\s^2^(Fo^2^)+(0.0303P)^2^+0.0000P] where P=(Fo^2^+2Fc^2^)/3'
_refine_ls_weighting_scheme calc
_refine_ls_wR_factor_gt 0.0593
_refine_ls_wR_factor_ref 0.0614
_reflns_number_gt 6175
_reflns_number_total 8184
_reflns_threshold_expression >2sigma(I)
_cod_data_source_file ic102231j_si_002.cif
_cod_data_source_block IIat120K
_cod_depositor_comments
;
The following automatic conversions were performed:

'_exptl_absorpt_correction_type' value 'Multi-scan' changed to
'multi-scan' according to
/usr/data/users/saulius/automatic-downloads/retrospective/ACS/lib/dictionaries/cif_core.dic
dictionary named 'cif_core.dic' version 2.4.2 from 2011-04-26.

Automatic conversion script
Id: cif_fix_values 2281 2013-09-26 08:29:07Z andrius 
;
_cod_original_sg_symbol_H-M P2(1)/c
_cod_database_code 4338480

loop_
_symmetry_equiv_pos_as_xyz
'x, y, z'
'-x, y+1/2, -z+1/2'
'-x, -y, -z'
'x, -y-1/2, z-1/2'

loop_
_atom_site_label
_atom_site_type_symbol
_atom_site_fract_x
_atom_site_fract_y
_atom_site_fract_z
_atom_site_U_iso_or_equiv
_atom_site_adp_type
_atom_site_occupancy
_atom_site_symmetry_multiplicity
_atom_site_calc_flag
_atom_site_refinement_flags
FeA Fe 0.427385(13) 0.72570(2) 0.170917(16) 0.01619(7) Uani 1 1 d .
FeB Fe -0.096800(13) 0.68429(2) -0.257181(16) 0.01493(7) Uani 1 1 d .
S1A S 0.30381(3) 0.43884(5) 0.26521(4) 0.03518(15) Uani 1 1 d .
S2A S 0.56432(3) 0.74535(5) 0.42607(3) 0.02658(13) Uani 1 1 d .
S1B S -0.11902(3) 1.02558(4) -0.10512(3) 0.02315(12) Uani 1 1 d .
S2B S 0.13129(3) 0.63235(5) -0.14920(4) 0.03218(14) Uani 1 1 d .
N1A N 0.49666(7) 0.64162(13) 0.13525(9) 0.0167(4) Uani 1 1 d .
N2A N 0.37424(7) 0.72796(13) 0.06351(9) 0.0171(4) Uani 1 1 d .
N3A N 0.36846(7) 0.84148(14) 0.19923(9) 0.0196(4) Uani 1 1 d .
N4A N 0.47120(7) 0.85911(13) 0.13299(9) 0.0174(4) Uani 1 1 d .
N5A N 0.38329(8) 0.59468(14) 0.20581(10) 0.0225(4) Uani 1 1 d .
N6A N 0.48050(8) 0.73674(13) 0.27759(9) 0.0194(4) Uani 1 1 d .
N1B N -0.12730(7) 0.54757(13) -0.18681(9) 0.0179(4) Uani 1 1 d .
N2B N -0.18523(7) 0.70795(13) -0.35333(9) 0.0184(4) Uani 1 1 d .
N3B N -0.05820(7) 0.74640(12) -0.35790(9) 0.0145(3) Uani 1 1 d .
N4B N -0.09738(7) 0.52763(12) -0.33321(9) 0.0149(3) Uani 1 1 d .
N5B N -0.11379(8) 0.82798(14) -0.19600(10) 0.0262(4) Uani 1 1 d .
N6B N -0.00072(8) 0.64966(13) -0.19993(9) 0.0195(4) Uani 1 1 d .
C1A C 0.49925(9) 0.53046(16) 0.11652(11) 0.0198(5) Uani 1 1 d .
H1AA H 0.4635 0.4851 0.1163 0.024 Uiso 1 1 calc R
C2A C 0.55269(10) 0.48071(17) 0.09756(12) 0.0252(5) Uani 1 1 d .
H2AA H 0.5530 0.4031 0.0852 0.030 Uiso 1 1 calc R
C3A C 0.60586(10) 0.54760(18) 0.09719(12) 0.0272(5) Uani 1 1 d .
H3AA H 0.6429 0.5153 0.0860 0.033 Uiso 1 1 calc R
C4A C 0.60321(10) 0.66300(17) 0.11372(12) 0.0229(5) Uani 1 1 d .
H4AA H 0.6382 0.7098 0.1127 0.028 Uiso 1 1 calc R
C5A C 0.54826(9) 0.70835(16) 0.13179(11) 0.0170(4) Uani 1 1 d .
C6A C 0.54023(9) 0.83241(16) 0.15003(12) 0.0198(4) Uani 1 1 d .
H6AA H 0.5581 0.8479 0.2059 0.024 Uiso 1 1 calc R
H6AB H 0.5622 0.8797 0.1170 0.024 Uiso 1 1 calc R
C7A C 0.32161(9) 0.66535(17) 0.03784(12) 0.0238(5) Uani 1 1 d .
H7AA H 0.3117 0.6069 0.0705 0.029 Uiso 1 1 calc R
C8A C 0.28191(10) 0.68402(18) -0.03453(12) 0.0289(5) Uani 1 1 d .
H8AA H 0.2463 0.6379 -0.0506 0.035 Uiso 1 1 calc R
C9A C 0.29502(10) 0.77139(18) -0.08325(12) 0.0279(5) Uani 1 1 d .
H9AA H 0.2681 0.7863 -0.1320 0.033 Uiso 1 1 calc R
C10A C 0.34902(10) 0.83632(17) -0.05820(12) 0.0241(5) Uani 1 1 d .
H10A H 0.3593 0.8954 -0.0902 0.029 Uiso 1 1 calc R
C11A C 0.38780(9) 0.81268(16) 0.01507(11) 0.0175(4) Uani 1 1 d .
C12A C 0.44871(9) 0.87468(17) 0.04494(11) 0.0209(5) Uani 1 1 d .
H12A H 0.4811 0.8467 0.0168 0.025 Uiso 1 1 calc R
H12B H 0.4426 0.9557 0.0332 0.025 Uiso 1 1 calc R
C13A C 0.31013(9) 0.82588(19) 0.21558(11) 0.0252(5) Uani 1 1 d .
H13A H 0.2963 0.7515 0.2217 0.030 Uiso 1 1 calc R
C14A C 0.26992(10) 0.9151(2) 0.22362(12) 0.0318(5) Uani 1 1 d .
H14A H 0.2303 0.9011 0.2365 0.038 Uiso 1 1 calc R
C15A C 0.28921(10) 1.0260(2) 0.21235(12) 0.0332(6) Uani 1 1 d .
H15A H 0.2623 1.0876 0.2157 0.040 Uiso 1 1 calc R
C16A C 0.34941(10) 1.04355(18) 0.19598(12) 0.0265(5) Uani 1 1 d .
H16A H 0.3636 1.1173 0.1886 0.032 Uiso 1 1 calc R
C17A C 0.38813(9) 0.95042(17) 0.19077(11) 0.0206(5) Uani 1 1 d .
C18A C 0.45520(9) 0.96000(16) 0.17830(12) 0.0228(5) Uani 1 1 d .
H18A H 0.4601 1.0295 0.1488 0.027 Uiso 1 1 calc R
H18B H 0.4840 0.9641 0.2298 0.027 Uiso 1 1 calc R
C19A C 0.35094(9) 0.52892(17) 0.23066(12) 0.0218(5) Uani 1 1 d .
C20A C 0.51499(9) 0.74070(16) 0.33908(12) 0.0178(4) Uani 1 1 d .
C1B C -0.15349(9) 0.56032(17) -0.12177(12) 0.0234(5) Uani 1 1 d .
H1BA H -0.1636 0.6339 -0.1073 0.028 Uiso 1 1 calc R
C2B C -0.16610(10) 0.46969(18) -0.07530(12) 0.0293(5) Uani 1 1 d .
H2BA H -0.1832 0.4821 -0.0297 0.035 Uiso 1 1 calc R
C3B C -0.15284(11) 0.36012(18) -0.09770(13) 0.0315(5) Uani 1 1 d .
H3BA H -0.1610 0.2973 -0.0675 0.038 Uiso 1 1 calc R
C4B C -0.12726(10) 0.34515(17) -0.16548(12) 0.0258(5) Uani 1 1 d .
H4BA H -0.1190 0.2719 -0.1825 0.031 Uiso 1 1 calc R
C5B C -0.11410(9) 0.44008(16) -0.20785(11) 0.0186(4) Uani 1 1 d .
C6B C -0.08110(10) 0.43031(16) -0.27809(11) 0.0206(5) Uani 1 1 d .
H6BA H -0.0354 0.4282 -0.2589 0.025 Uiso 1 1 calc R
H6BB H -0.0936 0.3594 -0.3065 0.025 Uiso 1 1 calc R
C7B C -0.21254(9) 0.80949(17) -0.37456(13) 0.0256(5) Uani 1 1 d .
H7BA H -0.2068 0.8686 -0.3371 0.031 Uiso 1 1 calc R
C8B C -0.24876(10) 0.83018(19) -0.44957(14) 0.0316(5) Uani 1 1 d .
H8BA H -0.2670 0.9018 -0.4621 0.038 Uiso 1 1 calc R
C9B C -0.25755(10) 0.7432(2) -0.50588(14) 0.0343(6) Uani 1 1 d .
H9BA H -0.2819 0.7550 -0.5568 0.041 Uiso 1 1 calc R
C10B C -0.22950(10) 0.63902(19) -0.48473(12) 0.0283(5) Uani 1 1 d .
H10B H -0.2344 0.5790 -0.5214 0.034 Uiso 1 1 calc R
C11B C -0.19391(9) 0.62417(16) -0.40850(12) 0.0195(4) Uani 1 1 d .
C12B C -0.16238(9) 0.51237(16) -0.38019(12) 0.0208(5) Uani 1 1 d .
H12C H -0.1881 0.4729 -0.3474 0.025 Uiso 1 1 calc R
H12D H -0.1605 0.4645 -0.4264 0.025 Uiso 1 1 calc R
C13B C -0.05464(9) 0.85724(16) -0.37702(11) 0.0176(4) Uani 1 1 d .
H13B H -0.0644 0.9122 -0.3416 0.021 Uiso 1 1 calc R
C14B C -0.03727(10) 0.89307(17) -0.44637(12) 0.0230(5) Uani 1 1 d .
H14B H -0.0351 0.9708 -0.4576 0.028 Uiso 1 1 calc R
C15B C -0.02300(10) 0.81173(17) -0.49958(12) 0.0234(5) Uani 1 1 d .
H15B H -0.0108 0.8338 -0.5471 0.028 Uiso 1 1 calc R
C16B C -0.02717(9) 0.69745(16) -0.48077(11) 0.0196(4) Uani 1 1 d .
H16B H -0.0180 0.6411 -0.5156 0.024 Uiso 1 1 calc R
C17B C -0.04510(8) 0.66760(15) -0.40969(11) 0.0143(4) Uani 1 1 d .
C18B C -0.04932(9) 0.54438(15) -0.38444(11) 0.0184(4) Uani 1 1 d .
H18C H -0.0603 0.4968 -0.4319 0.022 Uiso 1 1 calc R
H18D H -0.0080 0.5199 -0.3552 0.022 Uiso 1 1 calc R
C19B C -0.11640(9) 0.91061(17) -0.15822(11) 0.0188(4) Uani 1 1 d .
C20B C 0.05409(10) 0.64212(15) -0.17940(11) 0.0180(4) Uani 1 1 d .

loop_
_atom_site_aniso_label
_atom_site_aniso_U_11
_atom_site_aniso_U_22
_atom_site_aniso_U_33
_atom_site_aniso_U_23
_atom_site_aniso_U_13
_atom_site_aniso_U_12
FeA 0.01466(15) 0.01965(16) 0.01417(15) 0.00068(11) 0.00251(11) -0.00184(12)
FeB 0.01831(16) 0.01368(15) 0.01360(14) -0.00125(11) 0.00505(11) -0.00115(11)
S1A 0.0200(3) 0.0412(4) 0.0442(4) 0.0202(3) 0.0056(3) -0.0055(3)
S2A 0.0312(3) 0.0292(3) 0.0163(3) 0.0006(2) -0.0032(2) -0.0006(2)
S1B 0.0283(3) 0.0182(3) 0.0224(3) -0.0046(2) 0.0033(2) 0.0032(2)
S2B 0.0185(3) 0.0325(3) 0.0419(4) 0.0140(3) -0.0035(2) -0.0040(2)
N1A 0.0190(9) 0.0184(9) 0.0118(8) 0.0015(7) 0.0006(7) -0.0010(7)
N2A 0.0158(9) 0.0181(9) 0.0171(9) 0.0003(7) 0.0023(7) -0.0009(7)
N3A 0.0185(9) 0.0269(10) 0.0127(9) 0.0028(7) 0.0015(7) 0.0018(7)
N4A 0.0157(9) 0.0183(9) 0.0178(9) -0.0020(7) 0.0026(7) -0.0012(7)
N5A 0.0210(10) 0.0253(10) 0.0211(10) 0.0032(8) 0.0034(8) -0.0021(8)
N6A 0.0208(10) 0.0192(9) 0.0179(9) -0.0004(7) 0.0034(7) 0.0023(7)
N1B 0.0172(9) 0.0203(10) 0.0161(9) 0.0000(7) 0.0033(7) -0.0045(7)
N2B 0.0159(9) 0.0191(10) 0.0221(9) 0.0022(7) 0.0083(7) -0.0002(7)
N3B 0.0150(9) 0.0145(9) 0.0137(8) -0.0006(7) 0.0023(6) -0.0004(6)
N4B 0.0185(9) 0.0115(9) 0.0155(9) -0.0001(6) 0.0053(7) 0.0005(7)
N5B 0.0353(11) 0.0204(10) 0.0235(10) -0.0028(8) 0.0074(8) 0.0007(8)
N6B 0.0196(10) 0.0213(10) 0.0173(9) 0.0030(7) 0.0026(7) -0.0026(7)
C1A 0.0263(12) 0.0178(12) 0.0151(11) 0.0019(8) 0.0038(9) -0.0037(9)
C2A 0.0368(14) 0.0208(12) 0.0193(11) 0.0007(9) 0.0083(10) 0.0035(10)
C3A 0.0282(13) 0.0311(14) 0.0253(12) 0.0039(9) 0.0126(10) 0.0090(10)
C4A 0.0210(12) 0.0258(13) 0.0226(11) 0.0055(9) 0.0058(9) 0.0011(9)
C5A 0.0181(11) 0.0198(12) 0.0122(10) 0.0042(8) 0.0009(8) -0.0007(8)
C6A 0.0134(10) 0.0217(12) 0.0241(11) 0.0003(9) 0.0032(8) -0.0040(8)
C7A 0.0215(12) 0.0251(13) 0.0244(12) 0.0005(9) 0.0031(9) -0.0059(9)
C8A 0.0230(12) 0.0345(13) 0.0259(12) -0.0034(10) -0.0033(9) -0.0069(10)
C9A 0.0251(12) 0.0378(14) 0.0172(11) -0.0016(10) -0.0050(9) 0.0042(10)
C10A 0.0274(12) 0.0269(13) 0.0179(11) 0.0044(9) 0.0040(9) 0.0014(9)
C11A 0.0188(11) 0.0182(11) 0.0163(10) -0.0007(8) 0.0059(8) 0.0006(8)
C12A 0.0222(11) 0.0213(12) 0.0197(11) 0.0056(8) 0.0053(9) -0.0012(9)
C13A 0.0207(12) 0.0362(14) 0.0189(11) 0.0050(9) 0.0044(9) 0.0011(10)
C14A 0.0221(12) 0.0504(16) 0.0250(13) 0.0082(11) 0.0100(10) 0.0091(11)
C15A 0.0300(14) 0.0482(16) 0.0210(12) 0.0024(10) 0.0043(10) 0.0199(11)
C16A 0.0307(13) 0.0279(13) 0.0205(12) 0.0014(9) 0.0040(9) 0.0063(10)
C17A 0.0235(12) 0.0241(12) 0.0134(11) -0.0018(8) 0.0015(8) 0.0023(9)
C18A 0.0231(12) 0.0181(12) 0.0263(12) -0.0020(9) 0.0026(9) -0.0006(9)
C19A 0.0169(11) 0.0271(12) 0.0199(11) 0.0050(9) -0.0001(9) 0.0047(9)
C20A 0.0206(11) 0.0140(11) 0.0201(11) -0.0003(8) 0.0075(9) 0.0006(8)
C1B 0.0238(12) 0.0262(12) 0.0212(12) -0.0037(9) 0.0063(9) -0.0036(9)
C2B 0.0345(14) 0.0354(14) 0.0213(12) 0.0037(10) 0.0134(10) -0.0062(10)
C3B 0.0396(14) 0.0269(13) 0.0294(13) 0.0096(10) 0.0104(11) -0.0083(11)
C4B 0.0312(13) 0.0173(12) 0.0296(13) 0.0037(9) 0.0079(10) -0.0017(9)
C5B 0.0168(11) 0.0194(12) 0.0191(11) 0.0007(8) 0.0021(8) -0.0021(8)
C6B 0.0267(12) 0.0128(11) 0.0226(11) 0.0027(8) 0.0054(9) 0.0007(9)
C7B 0.0203(12) 0.0247(12) 0.0346(13) 0.0001(10) 0.0124(10) 0.0028(9)
C8B 0.0214(12) 0.0328(14) 0.0424(15) 0.0134(11) 0.0106(10) 0.0120(10)
C9B 0.0207(12) 0.0522(17) 0.0280(13) 0.0110(11) -0.0001(10) 0.0078(11)
C10B 0.0199(12) 0.0401(14) 0.0240(12) -0.0050(10) 0.0022(9) -0.0015(10)
C11B 0.0145(11) 0.0239(12) 0.0210(11) -0.0004(9) 0.0060(8) -0.0018(8)
C12B 0.0236(12) 0.0185(11) 0.0199(11) -0.0060(8) 0.0031(9) -0.0065(9)
C13B 0.0198(11) 0.0137(11) 0.0195(11) -0.0028(8) 0.0042(8) -0.0018(8)
C14B 0.0305(13) 0.0167(11) 0.0236(12) 0.0039(9) 0.0095(9) -0.0038(9)
C15B 0.0297(12) 0.0254(12) 0.0171(11) 0.0044(9) 0.0099(9) -0.0038(9)
C16B 0.0218(11) 0.0216(12) 0.0167(10) -0.0049(8) 0.0065(8) -0.0013(9)
C17B 0.0129(10) 0.0139(11) 0.0160(10) -0.0009(8) 0.0022(8) 0.0015(8)
C18B 0.0213(11) 0.0167(11) 0.0193(11) -0.0009(8) 0.0089(8) 0.0021(8)
C19B 0.0167(11) 0.0218(12) 0.0180(11) 0.0060(9) 0.0039(8) 0.0008(9)
C20B 0.0280(13) 0.0138(11) 0.0125(10) 0.0026(8) 0.0050(9) -0.0042(9)

loop_
_atom_type_symbol
_atom_type_description
_atom_type_scat_dispersion_real
_atom_type_scat_dispersion_imag
_atom_type_scat_source
C C 0.0033 0.0016 'International Tables Vol C Tables 4.2.6.8 and 6.1.1.4'
H H 0.0000 0.0000 'International Tables Vol C Tables 4.2.6.8 and 6.1.1.4'
N N 0.0061 0.0033 'International Tables Vol C Tables 4.2.6.8 and 6.1.1.4'
S S 0.1246 0.1234 'International Tables Vol C Tables 4.2.6.8 and 6.1.1.4'
Fe Fe 0.3463 0.8444 'International Tables Vol C Tables 4.2.6.8 and 6.1.1.4'

loop_
_geom_angle_atom_site_label_1
_geom_angle_atom_site_label_2
_geom_angle_atom_site_label_3
_geom_angle
N5A FeA N6A 89.95(7)
N5A FeA N2A 93.77(6)
N6A FeA N2A 175.43(6)
N5A FeA N1A 98.02(7)
N6A FeA N1A 88.86(6)
N2A FeA N1A 93.25(6)
N5A FeA N3A 95.41(7)
N6A FeA N3A 90.79(6)
N2A FeA N3A 86.21(6)
N1A FeA N3A 166.56(7)
N5A FeA N4A 178.77(7)
N6A FeA N4A 91.29(6)
N2A FeA N4A 85.00(6)
N1A FeA N4A 82.01(6)
N3A FeA N4A 84.57(7)
N5B FeB N6B 100.00(7)
N5B FeB N3B 105.04(6)
N6B FeB N3B 86.74(6)
N5B FeB N1B 102.84(6)
N6B FeB N1B 88.57(6)
N3B FeB N1B 152.12(6)
N5B FeB N4B 169.49(7)
N6B FeB N4B 90.35(6)
N3B FeB N4B 77.18(5)
N1B FeB N4B 75.38(6)
N5B FeB N2B 93.50(6)
N6B FeB N2B 161.42(6)
N3B FeB N2B 77.41(6)
N1B FeB N2B 100.89(6)
N4B FeB N2B 76.85(6)
C1A N1A C5A 118.24(16)
C1A N1A FeA 128.61(13)
C5A N1A FeA 113.13(12)
C7A N2A C11A 117.69(16)
C7A N2A FeA 126.61(13)
C11A N2A FeA 115.03(12)
C13A N3A C17A 117.98(17)
C13A N3A FeA 128.44(14)
C17A N3A FeA 113.04(13)
C18A N4A C6A 112.74(14)
C18A N4A C12A 111.20(14)
C6A N4A C12A 109.79(15)
C18A N4A FeA 106.48(11)
C6A N4A FeA 106.63(11)
C12A N4A FeA 109.83(11)
C19A N5A FeA 169.45(17)
C20A N6A FeA 175.96(16)
C1B N1B C5B 117.63(16)
C1B N1B FeB 126.21(13)
C5B N1B FeB 115.98(12)
C7B N2B C11B 117.51(17)
C7B N2B FeB 124.21(13)
C11B N2B FeB 113.49(12)
C17B N3B C13B 118.39(16)
C17B N3B FeB 116.70(12)
C13B N3B FeB 124.30(12)
C6B N4B C12B 109.53(14)
C6B N4B C18B 111.69(14)
C12B N4B C18B 112.75(15)
C6B N4B FeB 106.83(11)
C12B N4B FeB 108.12(11)
C18B N4B FeB 107.67(11)
C19B N5B FeB 172.61(17)
C20B N6B FeB 168.24(15)
N1A C1A C2A 122.61(18)
C1A C2A C3A 119.03(19)
C4A C3A C2A 119.02(19)
C5A C4A C3A 119.42(19)
N1A C5A C4A 121.59(17)
N1A C5A C6A 114.71(16)
C4A C5A C6A 123.70(17)
N4A C6A C5A 108.22(15)
N2A C7A C8A 122.75(19)
C7A C8A C9A 119.63(19)
C8A C9A C10A 118.53(19)
C9A C10A C11A 119.31(18)
N2A C11A C10A 122.07(17)
N2A C11A C12A 115.03(16)
C10A C11A C12A 122.85(17)
N4A C12A C11A 111.98(15)
N3A C13A C14A 122.9(2)
C13A C14A C15A 119.1(2)
C14A C15A C16A 118.7(2)
C17A C16A C15A 119.3(2)
N3A C17A C16A 121.98(19)
N3A C17A C18A 114.29(17)
C16A C17A C18A 123.70(18)
N4A C18A C17A 109.76(15)
N5A C19A S1A 178.46(19)
N6A C20A S2A 179.5(2)
N1B C1B C2B 123.11(19)
C1B C2B C3B 118.74(19)
C4B C3B C2B 118.94(19)
C3B C4B C5B 119.20(19)
N1B C5B C4B 122.32(18)
N1B C5B C6B 115.79(16)
C4B C5B C6B 121.83(17)
N4B C6B C5B 110.90(15)
N2B C7B C8B 122.82(19)
C7B C8B C9B 119.2(2)
C10B C9B C8B 118.4(2)
C9B C10B C11B 119.4(2)
N2B C11B C10B 122.71(18)
N2B C11B C12B 114.54(17)
C10B C11B C12B 122.74(18)
N4B C12B C11B 112.72(15)
N3B C13B C14B 122.80(18)
C13B C14B C15B 118.90(18)
C16B C15B C14B 118.68(18)
C15B C16B C17B 119.24(17)
N3B C17B C16B 121.98(17)
N3B C17B C18B 115.90(16)
C16B C17B C18B 122.10(16)
N4B C18B C17B 112.27(14)
N5B C19B S1B 179.2(2)
N6B C20B S2B 179.17(19)

loop_
_geom_bond_atom_site_label_1
_geom_bond_atom_site_label_2
_geom_bond_distance
FeA N5A 1.9481(16)
FeA N6A 1.9490(16)
FeA N2A 1.9553(15)
FeA N1A 1.9680(16)
FeA N3A 1.9700(16)
FeA N4A 1.9879(15)
FeB N5B 2.0422(17)
FeB N6B 2.1368(17)
FeB N3B 2.1629(15)
FeB N1B 2.1683(15)
FeB N4B 2.2374(15)
FeB N2B 2.2658(16)
S1A C19A 1.642(2)
S2A C20A 1.643(2)
S1B C19B 1.624(2)
S2B C20B 1.637(2)
N1A C1A 1.340(2)
N1A C5A 1.362(2)
N2A C7A 1.343(2)
N2A C11A 1.353(2)
N3A C13A 1.342(2)
N3A C17A 1.356(2)
N4A C18A 1.482(2)
N4A C6A 1.482(2)
N4A C12A 1.491(2)
N5A C19A 1.166(2)
N6A C20A 1.158(2)
N1B C1B 1.340(2)
N1B C5B 1.349(2)
N2B C7B 1.340(2)
N2B C11B 1.342(2)
N3B C17B 1.339(2)
N3B C13B 1.340(2)
N4B C6B 1.471(2)
N4B C12B 1.475(2)
N4B C18B 1.482(2)
N5B C19B 1.166(2)
N6B C20B 1.161(2)
C1A C2A 1.375(3)
C2A C3A 1.381(3)
C3A C4A 1.379(3)
C4A C5A 1.377(3)
C5A C6A 1.498(2)
C7A C8A 1.370(3)
C8A C9A 1.376(3)
C9A C10A 1.379(3)
C10A C11A 1.384(3)
C11A C12A 1.492(3)
C13A C14A 1.374(3)
C14A C15A 1.383(3)
C15A C16A 1.384(3)
C16A C17A 1.380(3)
C17A C18A 1.494(3)
C1B C2B 1.377(3)
C2B C3B 1.379(3)
C3B C4B 1.378(3)
C4B C5B 1.380(3)
C5B C6B 1.503(3)
C7B C8B 1.379(3)
C8B C9B 1.383(3)
C9B C10B 1.373(3)
C10B C11B 1.381(3)
C11B C12B 1.505(3)
C13B C14B 1.367(3)
C14B C15B 1.385(3)
C15B C16B 1.379(3)
C16B C17B 1.380(2)
C17B C18B 1.509(2)

loop_
_geom_torsion_atom_site_label_1
_geom_torsion_atom_site_label_2
_geom_torsion_atom_site_label_3
_geom_torsion_atom_site_label_4
_geom_torsion
N5A FeA N1A C1A 19.18(16)
N6A FeA N1A C1A 108.97(16)
N2A FeA N1A C1A -75.09(16)
N3A FeA N1A C1A -162.4(2)
N4A FeA N1A C1A -159.57(16)
N5A FeA N1A C5A -159.25(12)
N6A FeA N1A C5A -69.46(13)
N2A FeA N1A C5A 106.48(13)
N3A FeA N1A C5A 19.2(3)
N4A FeA N1A C5A 22.00(12)
N5A FeA N2A C7A 8.33(17)
N6A FeA N2A C7A -135.9(8)
N1A FeA N2A C7A 106.60(16)
N3A FeA N2A C7A -86.85(16)
N4A FeA N2A C7A -171.73(17)
N5A FeA N2A C11A 178.65(13)
N6A FeA N2A C11A 34.4(9)
N1A FeA N2A C11A -83.08(13)
N3A FeA N2A C11A 83.46(14)
N4A FeA N2A C11A -1.41(13)
N5A FeA N3A C13A -15.32(17)
N6A FeA N3A C13A -105.34(17)
N2A FeA N3A C13A 78.11(17)
N1A FeA N3A C13A 166.2(2)
N4A FeA N3A C13A 163.44(17)
N5A FeA N3A C17A 173.38(13)
N6A FeA N3A C17A 83.36(13)
N2A FeA N3A C17A -93.19(13)
N1A FeA N3A C17A -5.1(3)
N4A FeA N3A C17A -7.86(13)
N5A FeA N4A C18A 114(3)
N6A FeA N4A C18A -66.00(12)
N2A FeA N4A C18A 111.33(12)
N1A FeA N4A C18A -154.67(12)
N3A FeA N4A C18A 24.67(12)
N5A FeA N4A C6A -126(3)
N6A FeA N4A C6A 54.60(12)
N2A FeA N4A C6A -128.07(12)
N1A FeA N4A C6A -34.07(12)
N3A FeA N4A C6A 145.28(12)
N5A FeA N4A C12A -7(3)
N6A FeA N4A C12A 173.50(12)
N2A FeA N4A C12A -9.17(12)
N1A FeA N4A C12A 84.83(12)
N3A FeA N4A C12A -95.83(12)
N6A FeA N5A C19A 86.4(9)
N2A FeA N5A C19A -90.9(9)
N1A FeA N5A C19A 175.3(9)
N3A FeA N5A C19A -4.4(9)
N4A FeA N5A C19A -93(3)
N5A FeA N6A C20A 106(2)
N2A FeA N6A C20A -109(2)
N1A FeA N6A C20A 8(2)
N3A FeA N6A C20A -158(2)
N4A FeA N6A C20A -74(2)
N5B FeB N1B C1B 2.89(17)
N6B FeB N1B C1B 102.82(16)
N3B FeB N1B C1B -176.91(14)
N4B FeB N1B C1B -166.45(17)
N2B FeB N1B C1B -93.29(16)
N5B FeB N1B C5B -172.02(13)
N6B FeB N1B C5B -72.08(13)
N3B FeB N1B C5B 8.2(2)
N4B FeB N1B C5B 18.65(13)
N2B FeB N1B C5B 91.81(13)
N5B FeB N2B C7B 27.08(15)
N6B FeB N2B C7B -109.6(2)
N3B FeB N2B C7B -77.57(15)
N1B FeB N2B C7B 130.87(15)
N4B FeB N2B C7B -157.12(16)
N5B FeB N2B C11B -178.16(13)
N6B FeB N2B C11B 45.1(2)
N3B FeB N2B C11B 77.19(13)
N1B FeB N2B C11B -74.37(13)
N4B FeB N2B C11B -2.36(12)
N5B FeB N3B C17B -177.60(13)
N6B FeB N3B C17B 82.91(13)
N1B FeB N3B C17B 2.2(2)
N4B FeB N3B C17B -8.19(12)
N2B FeB N3B C17B -87.33(13)
N5B FeB N3B C13B -6.75(16)
N6B FeB N3B C13B -106.23(15)
N1B FeB N3B C13B 173.05(13)
N4B FeB N3B C13B 162.67(15)
N2B FeB N3B C13B 83.52(14)
N5B FeB N4B C6B -113.4(3)
N6B FeB N4B C6B 56.60(12)
N3B FeB N4B C6B 143.17(12)
N1B FeB N4B C6B -31.83(11)
N2B FeB N4B C6B -136.99(12)
N5B FeB N4B C12B 4.4(4)
N6B FeB N4B C12B 174.40(12)
N3B FeB N4B C12B -99.02(12)
N1B FeB N4B C12B 85.97(12)
N2B FeB N4B C12B -19.19(11)
N5B FeB N4B C18B 126.5(3)
N6B FeB N4B C18B -63.51(11)
N3B FeB N4B C18B 23.07(11)
N1B FeB N4B C18B -151.94(12)
N2B FeB N4B C18B 102.91(12)
N6B FeB N5B C19B 14.9(13)
N3B FeB N5B C19B -74.4(13)
N1B FeB N5B C19B 105.7(13)
N4B FeB N5B C19B -175.3(11)
N2B FeB N5B C19B -152.3(13)
N5B FeB N6B C20B -92.2(8)
N3B FeB N6B C20B 12.5(8)
N1B FeB N6B C20B 165.0(8)
N4B FeB N6B C20B 89.6(8)
N2B FeB N6B C20B 43.8(9)
C5A N1A C1A C2A 2.9(3)
FeA N1A C1A C2A -175.41(14)
N1A C1A C2A C3A -0.4(3)
C1A C2A C3A C4A -1.8(3)
C2A C3A C4A C5A 1.3(3)
C1A N1A C5A C4A -3.4(3)
FeA N1A C5A C4A 175.25(14)
C1A N1A C5A C6A 177.36(16)
FeA N1A C5A C6A -4.03(19)
C3A C4A C5A N1A 1.2(3)
C3A C4A C5A C6A -179.54(18)
C18A N4A C6A C5A 156.24(15)
C12A N4A C6A C5A -79.19(17)
FeA N4A C6A C5A 39.74(16)
N1A C5A C6A N4A -24.1(2)
C4A C5A C6A N4A 156.60(17)
C11A N2A C7A C8A 0.1(3)
FeA N2A C7A C8A 170.14(15)
N2A C7A C8A C9A -1.2(3)
C7A C8A C9A C10A 1.4(3)
C8A C9A C10A C11A -0.7(3)
C7A N2A C11A C10A 0.8(3)
FeA N2A C11A C10A -170.48(15)
C7A N2A C11A C12A -176.74(17)
FeA N2A C11A C12A 12.0(2)
C9A C10A C11A N2A -0.4(3)
C9A C10A C11A C12A 176.87(18)
C18A N4A C12A C11A -100.19(18)
C6A N4A C12A C11A 134.35(16)
FeA N4A C12A C11A 17.42(18)
N2A C11A C12A N4A -19.6(2)
C10A C11A C12A N4A 162.95(17)
C17A N3A C13A C14A 0.3(3)
FeA N3A C13A C14A -170.63(15)
N3A C13A C14A C15A 1.8(3)
C13A C14A C15A C16A -2.2(3)
C14A C15A C16A C17A 0.5(3)
C13A N3A C17A C16A -2.1(3)
FeA N3A C17A C16A 170.21(15)
C13A N3A C17A C18A 175.98(17)
FeA N3A C17A C18A -11.7(2)
C15A C16A C17A N3A 1.7(3)
C15A C16A C17A C18A -176.19(19)
C6A N4A C18A C17A -153.03(16)
C12A N4A C18A C17A 83.17(19)
FeA N4A C18A C17A -36.44(17)
N3A C17A C18A N4A 32.7(2)
C16A C17A C18A N4A -149.26(18)
FeA N5A C19A S1A 27(8)
FeA N6A C20A S2A -26(29)
C5B N1B C1B C2B 1.3(3)
FeB N1B C1B C2B -173.48(15)
N1B C1B C2B C3B -1.8(3)
C1B C2B C3B C4B 0.3(3)
C2B C3B C4B C5B 1.6(3)
C1B N1B C5B C4B 0.7(3)
FeB N1B C5B C4B 176.05(15)
C1B N1B C5B C6B -176.38(16)
FeB N1B C5B C6B -1.0(2)
C3B C4B C5B N1B -2.2(3)
C3B C4B C5B C6B 174.71(19)
C12B N4B C6B C5B -75.62(18)
C18B N4B C6B C5B 158.75(15)
FeB N4B C6B C5B 41.26(17)
N1B C5B C6B N4B -28.3(2)
C4B C5B C6B N4B 154.66(18)
C11B N2B C7B C8B 0.3(3)
FeB N2B C7B C8B 154.13(16)
N2B C7B C8B C9B -0.1(3)
C7B C8B C9B C10B -0.2(3)
C8B C9B C10B C11B 0.3(3)
C7B N2B C11B C10B -0.2(3)
FeB N2B C11B C10B -156.75(16)
C7B N2B C11B C12B -179.48(17)
FeB N2B C11B C12B 24.0(2)
C9B C10B C11B N2B -0.1(3)
C9B C10B C11B C12B 179.14(19)
C6B N4B C12B C11B 153.93(16)
C18B N4B C12B C11B -81.05(19)
FeB N4B C12B C11B 37.87(18)
N2B C11B C12B N4B -42.8(2)
C10B C11B C12B N4B 137.89(19)
C17B N3B C13B C14B -1.1(3)
FeB N3B C13B C14B -171.78(15)
N3B C13B C14B C15B 0.3(3)
C13B C14B C15B C16B 0.3(3)
C14B C15B C16B C17B -0.3(3)
C13B N3B C17B C16B 1.1(3)
FeB N3B C17B C16B 172.55(14)
C13B N3B C17B C18B 179.44(16)
FeB N3B C17B C18B -9.1(2)
C15B C16B C17B N3B -0.5(3)
C15B C16B C17B C18B -178.69(17)
C6B N4B C18B C17B -151.77(15)
C12B N4B C18B C17B 84.39(18)
FeB N4B C18B C17B -34.78(17)
N3B C17B C18B N4B 30.6(2)
C16B C17B C18B N4B -151.14(17)
FeB N5B C19B S1B -6(16)
FeB N6B C20B S2B 121(14)

_cod_duplicate_entry 4324485
